data_1540087
loop_
_publ_author_name
'Hickey, E.'
'Chevalier, B.'
'Frey Ramos, M.A.'
'Etourneau, J.'
'Ferreira da Silva, J.'
'Lepine, B.'
'Sousa, J.B.'
'Amado, M.M.'

_publ_section_title
;
 Magnetic ordering in the ternary germanides U2 Co3 Ge5 and U Co2 Ge2
;
_journal_name_full 'Journal of Alloys Compd.'
_journal_page_first 413
_journal_page_last 422
_journal_volume 178
_journal_year 1992
_chemical_formula_sum 'Co2 Ge2 U'
_chemical_name_systematic 'Co2 U Ge2'
_space_group_IT_number 139
_symmetry_space_group_name_Hall '-I 4 2'
_symmetry_space_group_name_H-M 'I 4/m m m'
_cell_angle_alpha 90
_cell_angle_beta 90
_cell_angle_gamma 90
_cell_formula_units_Z 2
_cell_length_a 4.008
_cell_length_b 4.008
_cell_length_c 9.842
_cell_volume 158.103
_citation_journal_id_ASTM JALCEU
_cod_data_source_file Hickey_JALCEU_1992_707.cif
_cod_data_source_block Co2Ge2U1
_cod_original_cell_volume 158.1025
_cod_original_formula_sum 'Co2 Ge2 U1'
_cod_database_code 1540087

loop_
_symmetry_equiv_pos_as_xyz
x,y,z
-y,x,z
-x,-y,z
y,-x,z
x,-y,-z
y,x,-z
-x,y,-z
-y,-x,-z
-x,-y,-z
y,-x,-z
x,y,-z
-y,x,-z
-x,y,z
-y,-x,z
x,-y,z
y,x,z
x+1/2,y+1/2,z+1/2
-y+1/2,x+1/2,z+1/2
-x+1/2,-y+1/2,z+1/2
y+1/2,-x+1/2,z+1/2
x+1/2,-y+1/2,-z+1/2
y+1/2,x+1/2,-z+1/2
-x+1/2,y+1/2,-z+1/2
-y+1/2,-x+1/2,-z+1/2
-x+1/2,-y+1/2,-z+1/2
y+1/2,-x+1/2,-z+1/2
x+1/2,y+1/2,-z+1/2
-y+1/2,x+1/2,-z+1/2
-x+1/2,y+1/2,z+1/2
-y+1/2,-x+1/2,z+1/2
x+1/2,-y+1/2,z+1/2
y+1/2,x+1/2,z+1/2

loop_
_atom_site_label
_atom_site_type_symbol
_atom_site_fract_x
_atom_site_fract_y
_atom_site_fract_z
_atom_site_occupancy
_atom_site_U_iso_or_equiv
Ge1 Ge 0 0 0.376 1 0.0
U1 U 0 0 0 1 0.0
Co1 Co 0 0.5 0.25 1 0.0
